data_4001013
loop_
_publ_author_name
'Sarkar, Arindam'
'Pal, Sushanta K.'
'Itkis, Mikhail E.'
'Liao, Puhong'
'Tham, Fook S.'
'Donnadieu, Bruno'
'Haddon, Robert C.'

_publ_section_title
;
 Methoxy-Substituted Phenalenyl-Based Neutral Radical Molecular Conductor
;
_journal_issue 11
_journal_name_full 'Chemistry of Materials'
_journal_page_first 2226
_journal_paper_doi 10.1021/cm900242a
_journal_volume 21
_journal_year 2009
_chemical_formula_sum 'C30 H22 B O8'
_chemical_formula_weight 521.29
_chemical_name_systematic
; 
 ? 
;
_space_group_IT_number 14
_symmetry_cell_setting monoclinic
_symmetry_space_group_name_Hall '-P 2ybc'
_symmetry_space_group_name_H-M 'P 1 21/c 1'
_atom_sites_solution_hydrogens geom
_atom_sites_solution_primary direct
_atom_sites_solution_secondary difmap
_audit_creation_method SHELXL-97
_cell_angle_alpha 90.00
_cell_angle_beta 99.007(7)
_cell_angle_gamma 90.00
_cell_formula_units_Z 4
_cell_length_a 17.324(6)
_cell_length_b 10.560(3)
_cell_length_c 13.652(5)
_cell_measurement_reflns_used 5097
_cell_measurement_temperature 100(2)
_cell_measurement_theta_max 27.10
_cell_measurement_theta_min 2.27
_cell_volume 2466.7(14)
_computing_cell_refinement 'Bruker SAINT'
_computing_data_collection 'Bruker APEX2'
_computing_data_reduction 'Bruker SAINT'
_computing_molecular_graphics 'Bruker SHELXTL'
_computing_publication_material 'Bruker SHELXTL'
_computing_structure_refinement 'SHELXL-97 (Sheldrick, 2008)'
_computing_structure_solution 'SHELXS-97 (Sheldrick, 2008)'
_diffrn_ambient_temperature 100(2)
_diffrn_measured_fraction_theta_full 0.999
_diffrn_measured_fraction_theta_max 0.999
_diffrn_measurement_device_type 'Bruker APEX-II CCD'
_diffrn_measurement_method '\f and \w scans'
_diffrn_radiation_monochromator graphite
_diffrn_radiation_source 'Normal-focus sealed tube'
_diffrn_radiation_type MoK\a
_diffrn_radiation_wavelength 0.71073
_diffrn_reflns_av_R_equivalents 0.0589
_diffrn_reflns_av_sigmaI/netI 0.0708
_diffrn_reflns_limit_h_max 19
_diffrn_reflns_limit_h_min -19
_diffrn_reflns_limit_k_max 11
_diffrn_reflns_limit_k_min 0
_diffrn_reflns_limit_l_max 15
_diffrn_reflns_limit_l_min 0
_diffrn_reflns_number 7736
_diffrn_reflns_theta_full 23.25
_diffrn_reflns_theta_max 23.25
_diffrn_reflns_theta_min 2.27
_exptl_absorpt_coefficient_mu 0.101
_exptl_absorpt_correction_T_max 0.9987
_exptl_absorpt_correction_T_min 0.9574
_exptl_absorpt_correction_type multi-scan
_exptl_absorpt_process_details 'Bruker TWINABS'
_exptl_crystal_colour black
_exptl_crystal_density_diffrn 1.404
_exptl_crystal_density_meas ?
_exptl_crystal_density_method 'not measured'
_exptl_crystal_description 'thin needle frag'
_exptl_crystal_F_000 1084
_exptl_crystal_size_max 0.43
_exptl_crystal_size_mid 0.14
_exptl_crystal_size_min 0.01
_refine_diff_density_max 0.246
_refine_diff_density_min -0.275
_refine_diff_density_rms 0.062
_refine_ls_extinction_method none
_refine_ls_goodness_of_fit_ref 1.032
_refine_ls_hydrogen_treatment constr
_refine_ls_matrix_type full
_refine_ls_number_parameters 357
_refine_ls_number_reflns 3544
_refine_ls_number_restraints 0
_refine_ls_restrained_S_all 1.032
_refine_ls_R_factor_all 0.1417
_refine_ls_R_factor_gt 0.0803
_refine_ls_shift/su_max 0.000
_refine_ls_shift/su_mean 0.000
_refine_ls_structure_factor_coef Fsqd
_refine_ls_weighting_details 'calc w=1/[\s^2^(Fo^2^)+(0.1108P)^2^+2.1919P] where P=(Fo^2^+2Fc^2^)/3'
_refine_ls_weighting_scheme calc
_refine_ls_wR_factor_gt 0.1988
_refine_ls_wR_factor_ref 0.2372
_reflns_number_gt 2050
_reflns_number_total 3544
_reflns_threshold_expression >2sigma(I)
_cod_data_source_file cm900242a_si_005.cif
_cod_data_source_block rh150r_293k_twin5
_cod_depositor_comments
;
The following automatic conversions were performed:

'_symmetry_cell_setting' value 'Monoclinic' changed to 'monoclinic'
according to /home/saulius/struct/CIF-dictionaries/cif_core.dic
dictionary named 'cif_core.dic' version 2.4.2 from 2011-04-26.

Automatic conversion script
Id: cif_fix_values 1715 2011-07-08 13:25:40Z adriana 

The following automatic conversions were performed:

'_exptl_crystal_density_meas' value 'not measured' was changed to '?'
- the value is perceived as not measured.

Automatic conversion script
Id: cif_fix_values 3008 2015-01-20 13:52:24Z robertas 
;
_cod_original_cell_volume 2466.8(14)
_cod_original_sg_symbol_H-M P2(1)/c
_cod_database_code 4001013

loop_
_symmetry_equiv_pos_as_xyz
'x, y, z'
'-x, y+1/2, -z+1/2'
'-x, -y, -z'
'x, -y-1/2, z-1/2'

loop_
_atom_site_label
_atom_site_type_symbol
_atom_site_fract_x
_atom_site_fract_y
_atom_site_fract_z
_atom_site_U_iso_or_equiv
_atom_site_adp_type
_atom_site_occupancy
_atom_site_symmetry_multiplicity
_atom_site_calc_flag
_atom_site_refinement_flags
B1 B 0.7713(4) 0.7118(7) 0.0463(7) 0.057(2) Uani 1 1 d .
O1 O 0.8487(2) 0.7748(3) 0.0634(4) 0.0625(12) Uani 1 1 d .
C1 C 0.9150(4) 0.7090(5) 0.0881(5) 0.0508(15) Uani 1 1 d .
C2 C 0.9867(4) 0.7722(6) 0.1105(5) 0.0594(17) Uani 1 1 d .
H2 H 0.9879 0.8621 0.1084 0.071 Uiso 1 1 calc R
C3 C 1.0549(4) 0.7067(6) 0.1355(5) 0.0602(19) Uani 1 1 d .
O5 O 1.1272(3) 0.7621(5) 0.1591(4) 0.0801(15) Uani 1 1 d .
C20 C 1.1291(5) 0.9000(8) 0.1584(6) 0.093(3) Uani 1 1 d .
H20A H 1.1061 0.9310 0.0926 0.139 Uiso 1 1 calc R
H20B H 1.1834 0.9291 0.1740 0.139 Uiso 1 1 calc R
H20C H 1.0991 0.9327 0.2081 0.139 Uiso 1 1 calc R
C3A C 1.0567(4) 0.5702(7) 0.1399(4) 0.0540(17) Uani 1 1 d .
C4 C 1.1251(4) 0.4983(8) 0.1631(5) 0.071(2) Uani 1 1 d .
H4 H 1.1742 0.5400 0.1764 0.085 Uiso 1 1 calc R
C5 C 1.1222(4) 0.3668(8) 0.1668(5) 0.074(2) Uani 1 1 d .
H5 H 1.1694 0.3207 0.1847 0.089 Uiso 1 1 calc R
C6 C 1.0520(4) 0.3008(7) 0.1452(5) 0.067(2) Uani 1 1 d .
H6 H 1.0519 0.2109 0.1471 0.081 Uiso 1 1 calc R
C6A C 0.9802(4) 0.3683(6) 0.1200(4) 0.0523(16) Uani 1 1 d .
C7 C 0.9055(4) 0.3085(6) 0.0969(5) 0.0540(16) Uani 1 1 d .
O6 O 0.9072(3) 0.1782(4) 0.1006(4) 0.0718(14) Uani 1 1 d .
C21 C 0.8327(4) 0.1125(6) 0.0907(6) 0.077(2) Uani 1 1 d .
H21A H 0.8034 0.1419 0.1422 0.116 Uiso 1 1 calc R
H21B H 0.8419 0.0212 0.0980 0.116 Uiso 1 1 calc R
H21C H 0.8026 0.1300 0.0252 0.116 Uiso 1 1 calc R
C8 C 0.8373(4) 0.3770(5) 0.0711(5) 0.0526(16) Uani 1 1 d .
H8 H 0.7887 0.3345 0.0548 0.063 Uiso 1 1 calc R
C9 C 0.8407(3) 0.5095(5) 0.0690(5) 0.0441(14) Uani 1 1 d .
C9A C 0.9123(3) 0.5744(5) 0.0923(5) 0.0461(14) Uani 1 1 d .
C9B C 0.9828(3) 0.5043(6) 0.1180(4) 0.0508(16) Uani 1 1 d .
O2 O 0.7735(2) 0.5737(3) 0.0448(4) 0.0589(12) Uani 1 1 d .
O3 O 0.7286(3) 0.7497(4) 0.1283(3) 0.0582(12) Uani 1 1 d .
C11 C 0.6857(4) 0.8561(6) 0.1207(5) 0.0489(16) Uani 1 1 d .
C12 C 0.6601(3) 0.9054(6) 0.2046(5) 0.0529(17) Uani 1 1 d .
H12 H 0.6750 0.8660 0.2673 0.063 Uiso 1 1 calc R
C13 C 0.6127(4) 1.0127(6) 0.1967(5) 0.0543(17) Uani 1 1 d .
O7 O 0.5844(3) 1.0644(5) 0.2753(4) 0.0823(17) Uani 1 1 d .
C22 C 0.6068(7) 1.0079(10) 0.3710(6) 0.130(5) Uani 1 1 d .
H22A H 0.5984 0.9162 0.3660 0.194 Uiso 1 1 calc R
H22B H 0.5752 1.0436 0.4177 0.194 Uiso 1 1 calc R
H22C H 0.6622 1.0251 0.3946 0.194 Uiso 1 1 calc R
C13A C 0.5885(4) 1.0731(6) 0.1023(5) 0.0467(16) Uani 1 1 d .
C14 C 0.5355(4) 1.1776(6) 0.0898(5) 0.0583(18) Uani 1 1 d .
H14 H 0.5166 1.2119 0.1459 0.070 Uiso 1 1 calc R
C15 C 0.5116(4) 1.2295(5) -0.0029(6) 0.0568(16) Uani 1 1 d .
H15 H 0.4754 1.2978 -0.0098 0.068 Uiso 1 1 calc R
C16 C 0.5394(4) 1.1836(6) -0.0864(5) 0.0545(18) Uani 1 1 d .
H16 H 0.5235 1.2222 -0.1492 0.065 Uiso 1 1 calc R
C16A C 0.5914(4) 1.0796(6) -0.0777(4) 0.0490(17) Uani 1 1 d .
C17 C 0.6192(4) 1.0247(6) -0.1621(5) 0.0545(17) Uani 1 1 d .
O8 O 0.5959(3) 1.0810(5) -0.2505(4) 0.0810(16) Uani 1 1 d .
C23 C 0.6236(7) 1.0294(11) -0.3361(6) 0.135(5) Uani 1 1 d .
H23A H 0.6804 1.0184 -0.3216 0.202 Uiso 1 1 calc R
H23B H 0.6106 1.0874 -0.3923 0.202 Uiso 1 1 calc R
H23C H 0.5988 0.9471 -0.3527 0.202 Uiso 1 1 calc R
C18 C 0.6663(4) 0.9152(6) -0.1522(5) 0.0525(16) Uani 1 1 d .
H18 H 0.6830 0.8782 -0.2087 0.063 Uiso 1 1 calc R
C19 C 0.6879(4) 0.8620(6) -0.0588(5) 0.0492(17) Uani 1 1 d .
C19A C 0.6651(3) 0.9148(5) 0.0259(5) 0.0421(14) Uani 1 1 d .
C19B C 0.6160(3) 1.0240(5) 0.0167(5) 0.0435(14) Uani 1 1 d .
O4 O 0.7302(3) 0.7526(4) -0.0520(3) 0.0608(13) Uani 1 1 d .

loop_
_atom_site_aniso_label
_atom_site_aniso_U_11
_atom_site_aniso_U_22
_atom_site_aniso_U_33
_atom_site_aniso_U_23
_atom_site_aniso_U_13
_atom_site_aniso_U_12
B1 0.059(5) 0.046(4) 0.063(5) 0.007(4) 0.000(4) 0.013(4)
O1 0.060(3) 0.037(2) 0.090(3) -0.005(2) 0.010(3) 0.003(2)
C1 0.060(4) 0.040(3) 0.053(4) -0.011(3) 0.011(4) -0.002(3)
C2 0.068(4) 0.048(4) 0.063(5) -0.010(4) 0.014(4) -0.002(3)
C3 0.058(4) 0.071(5) 0.050(4) -0.012(3) 0.002(3) -0.014(4)
O5 0.069(3) 0.086(4) 0.085(4) -0.021(3) 0.012(3) -0.021(3)
C20 0.102(6) 0.104(7) 0.074(6) -0.011(5) 0.016(5) -0.047(5)
C3A 0.052(4) 0.076(5) 0.034(4) -0.003(3) 0.008(3) 0.004(4)
C4 0.058(5) 0.095(6) 0.059(5) -0.012(4) 0.007(4) 0.005(4)
C5 0.061(5) 0.098(6) 0.061(5) -0.001(4) -0.004(4) 0.032(5)
C6 0.077(5) 0.070(5) 0.052(4) -0.001(4) 0.003(4) 0.020(4)
C6A 0.057(4) 0.058(4) 0.041(4) 0.001(3) 0.005(3) 0.011(3)
C7 0.070(4) 0.037(3) 0.057(4) 0.005(3) 0.015(4) 0.006(3)
O6 0.095(4) 0.036(3) 0.084(4) 0.007(2) 0.015(3) 0.006(2)
C21 0.092(6) 0.045(4) 0.098(6) 0.010(4) 0.028(5) -0.003(4)
C8 0.065(4) 0.038(3) 0.056(4) -0.001(3) 0.014(4) 0.002(3)
C9 0.052(4) 0.036(3) 0.045(4) -0.004(3) 0.006(3) 0.010(3)
C9A 0.053(3) 0.044(3) 0.044(4) -0.004(3) 0.015(3) 0.009(3)
C9B 0.060(4) 0.054(4) 0.039(4) -0.006(3) 0.007(3) 0.002(3)
O2 0.054(2) 0.038(2) 0.084(3) 0.000(2) 0.011(2) 0.004(2)
O3 0.065(3) 0.046(3) 0.063(3) 0.003(2) 0.010(2) 0.017(2)
C11 0.051(4) 0.035(4) 0.060(4) -0.003(3) 0.008(3) 0.008(3)
C12 0.051(4) 0.056(4) 0.051(4) 0.003(3) 0.008(3) 0.011(3)
C13 0.067(4) 0.050(4) 0.046(4) 0.000(3) 0.012(3) 0.004(4)
O7 0.118(4) 0.075(4) 0.059(3) 0.004(3) 0.030(3) 0.040(3)
C22 0.219(13) 0.117(8) 0.058(6) 0.019(5) 0.036(7) 0.084(9)
C13A 0.049(4) 0.041(4) 0.050(4) -0.002(3) 0.007(3) 0.001(3)
C14 0.062(5) 0.044(4) 0.068(5) -0.002(4) 0.009(4) 0.012(4)
C15 0.063(4) 0.038(3) 0.070(5) 0.004(4) 0.012(4) 0.014(3)
C16 0.068(5) 0.039(4) 0.057(4) 0.003(3) 0.008(4) 0.006(4)
C16A 0.064(5) 0.041(4) 0.042(4) -0.006(3) 0.007(3) 0.003(3)
C17 0.064(4) 0.053(4) 0.042(4) 0.011(3) -0.003(3) 0.010(3)
O8 0.120(4) 0.073(4) 0.049(3) 0.007(3) 0.012(3) 0.040(3)
C23 0.210(12) 0.159(10) 0.036(5) 0.014(5) 0.024(6) 0.111(10)
C18 0.067(4) 0.043(4) 0.048(4) -0.007(3) 0.010(3) 0.004(3)
C19 0.048(4) 0.039(4) 0.058(5) -0.003(3) 0.000(3) 0.003(3)
C19A 0.045(3) 0.032(3) 0.048(4) -0.002(3) 0.004(3) 0.003(3)
C19B 0.051(3) 0.031(3) 0.047(4) -0.008(3) 0.001(3) -0.007(3)
O4 0.072(3) 0.047(3) 0.063(3) -0.001(2) 0.011(2) 0.018(3)

loop_
_atom_type_symbol
_atom_type_description
_atom_type_scat_dispersion_real
_atom_type_scat_dispersion_imag
_atom_type_scat_source
C C 0.0033 0.0016 'International Tables Vol C Tables 4.2.6.8 and 6.1.1.4'
H H 0.0000 0.0000 'International Tables Vol C Tables 4.2.6.8 and 6.1.1.4'
B B 0.0013 0.0007 'International Tables Vol C Tables 4.2.6.8 and 6.1.1.4'
O O 0.0106 0.0060 'International Tables Vol C Tables 4.2.6.8 and 6.1.1.4'

loop_
_geom_angle_atom_site_label_1
_geom_angle_atom_site_label_2
_geom_angle_atom_site_label_3
_geom_angle
O2 B1 O4 106.7(6)
O2 B1 O1 115.3(5)
O4 B1 O1 107.9(6)
O2 B1 O3 107.2(6)
O4 B1 O3 112.1(5)
O1 B1 O3 107.7(6)
C1 O1 B1 121.7(5)
O1 C1 C2 120.2(5)
O1 C1 C9A 119.8(5)
C2 C1 C9A 120.0(6)
C3 C2 C1 121.1(6)
C3 C2 H2 119.5
C1 C2 H2 119.5
C2 C3 O5 124.3(6)
C2 C3 C3A 122.0(6)
O5 C3 C3A 113.7(6)
C3 O5 C20 116.4(6)
O5 C20 H20A 109.5
O5 C20 H20B 109.5
H20A C20 H20B 109.5
O5 C20 H20C 109.5
H20A C20 H20C 109.5
H20B C20 H20C 109.5
C4 C3A C3 124.3(7)
C4 C3A C9B 118.4(7)
C3 C3A C9B 117.3(6)
C5 C4 C3A 121.0(7)
C5 C4 H4 119.5
C3A C4 H4 119.5
C4 C5 C6 121.8(7)
C4 C5 H5 119.1
C6 C5 H5 119.1
C5 C6 C6A 120.0(7)
C5 C6 H6 120.0
C6A C6 H6 120.0
C6 C6A C7 123.9(6)
C6 C6A C9B 118.3(6)
C7 C6A C9B 117.8(5)
O6 C7 C8 123.0(6)
O6 C7 C6A 114.8(6)
C8 C7 C6A 122.2(6)
C7 O6 C21 117.4(5)
O6 C21 H21A 109.5
O6 C21 H21B 109.5
H21A C21 H21B 109.5
O6 C21 H21C 109.5
H21A C21 H21C 109.5
H21B C21 H21C 109.5
C7 C8 C9 119.4(6)
C7 C8 H8 120.3
C9 C8 H8 120.3
O2 C9 C8 118.2(5)
O2 C9 C9A 120.6(5)
C8 C9 C9A 121.2(5)
C9 C9A C1 120.6(5)
C9 C9A C9B 119.6(5)
C1 C9A C9B 119.7(6)
C9A C9B C6A 119.7(6)
C9A C9B C3A 119.9(6)
C6A C9B C3A 120.4(6)
C9 O2 B1 121.6(5)
C11 O3 B1 120.1(5)
O3 C11 C12 119.5(6)
O3 C11 C19A 119.3(5)
C12 C11 C19A 121.1(6)
C11 C12 C13 120.0(6)
C11 C12 H12 120.0
C13 C12 H12 120.0
O7 C13 C12 123.0(6)
O7 C13 C13A 115.9(6)
C12 C13 C13A 121.0(6)
C13 O7 C22 118.1(5)
O7 C22 H22A 109.5
O7 C22 H22B 109.5
H22A C22 H22B 109.5
O7 C22 H22C 109.5
H22A C22 H22C 109.5
H22B C22 H22C 109.5
C19B C13A C14 118.3(6)
C19B C13A C13 118.9(6)
C14 C13A C13 122.7(6)
C15 C14 C13A 120.7(6)
C15 C14 H14 119.7
C13A C14 H14 119.7
C14 C15 C16 121.3(5)
C14 C15 H15 119.4
C16 C15 H15 119.4
C15 C16 C16A 120.0(6)
C15 C16 H16 120.0
C16A C16 H16 120.0
C16 C16A C19B 119.6(5)
C16 C16A C17 122.3(6)
C19B C16A C17 118.0(6)
O8 C17 C18 122.3(6)
O8 C17 C16A 116.6(6)
C18 C17 C16A 121.0(6)
C17 O8 C23 117.9(5)
O8 C23 H23A 109.5
O8 C23 H23B 109.5
H23A C23 H23B 109.5
O8 C23 H23C 109.5
H23A C23 H23C 109.5
H23B C23 H23C 109.5
C19 C18 C17 119.2(6)
C19 C18 H18 120.4
C17 C18 H18 120.4
O4 C19 C18 118.0(6)
O4 C19 C19A 120.1(5)
C18 C19 C19A 121.8(6)
C19 C19A C19B 119.5(6)
C19 C19A C11 120.9(5)
C19B C19A C11 119.4(6)
C16A C19B C19A 120.3(6)
C16A C19B C13A 120.1(5)
C19A C19B C13A 119.5(6)
C19 O4 B1 119.0(5)

loop_
_geom_bond_atom_site_label_1
_geom_bond_atom_site_label_2
_geom_bond_distance
B1 O2 1.459(8)
B1 O4 1.481(9)
B1 O1 1.483(8)
B1 O3 1.492(9)
O1 C1 1.339(7)
C1 C2 1.402(8)
C1 C9A 1.424(7)
C2 C3 1.364(8)
C2 H2 0.9500
C3 O5 1.376(7)
C3 C3A 1.442(9)
O5 C20 1.457(9)
C20 H20A 0.9800
C20 H20B 0.9800
C20 H20C 0.9800
C3A C4 1.401(9)
C3A C9B 1.447(8)
C4 C5 1.391(10)
C4 H4 0.9500
C5 C6 1.393(10)
C5 H5 0.9500
C6 C6A 1.428(9)
C6 H6 0.9500
C6A C7 1.430(8)
C6A C9B 1.438(8)
C7 O6 1.377(6)
C7 C8 1.382(8)
O6 C21 1.452(8)
C21 H21A 0.9800
C21 H21B 0.9800
C21 H21C 0.9800
C8 C9 1.401(7)
C8 H8 0.9500
C9 O2 1.343(6)
C9 C9A 1.409(8)
C9A C9B 1.424(8)
O3 C11 1.342(7)
C11 C12 1.392(9)
C11 C19A 1.430(8)
C12 C13 1.394(9)
C12 H12 0.9500
C13 O7 1.362(8)
C13 C13A 1.440(9)
O7 C22 1.433(9)
C22 H22A 0.9800
C22 H22B 0.9800
C22 H22C 0.9800
C13A C19B 1.427(8)
C13A C14 1.428(9)
C14 C15 1.382(9)
C14 H14 0.9500
C15 C16 1.392(9)
C15 H15 0.9500
C16 C16A 1.414(9)
C16 H16 0.9500
C16A C19B 1.419(9)
C16A C17 1.439(9)
C17 O8 1.350(8)
C17 C18 1.409(8)
O8 C23 1.439(9)
C23 H23A 0.9800
C23 H23B 0.9800
C23 H23C 0.9800
C18 C19 1.390(9)
C18 H18 0.9500
C19 O4 1.363(7)
C19 C19A 1.395(9)
C19A C19B 1.427(7)

loop_
_geom_torsion_atom_site_label_1
_geom_torsion_atom_site_label_2
_geom_torsion_atom_site_label_3
_geom_torsion_atom_site_label_4
_geom_torsion
O2 B1 O1 C1 -8.0(10)
O4 B1 O1 C1 -127.2(6)
O3 B1 O1 C1 111.6(6)
B1 O1 C1 C2 -175.5(7)
B1 O1 C1 C9A 3.9(9)
O1 C1 C2 C3 -179.7(6)
C9A C1 C2 C3 0.8(10)
C1 C2 C3 O5 -179.5(6)
C1 C2 C3 C3A 0.0(10)
C2 C3 O5 C20 1.1(9)
C3A C3 O5 C20 -178.5(6)
C2 C3 C3A C4 178.6(7)
O5 C3 C3A C4 -1.8(9)
C2 C3 C3A C9B -0.8(9)
O5 C3 C3A C9B 178.8(5)
C3 C3A C4 C5 179.4(7)
C9B C3A C4 C5 -1.2(10)
C3A C4 C5 C6 1.8(11)
C4 C5 C6 C6A -1.1(10)
C5 C6 C6A C7 -179.9(6)
C5 C6 C6A C9B -0.2(9)
C6 C6A C7 O6 0.1(9)
C9B C6A C7 O6 -179.6(5)
C6 C6A C7 C8 -178.8(6)
C9B C6A C7 C8 1.5(9)
C8 C7 O6 C21 -9.0(10)
C6A C7 O6 C21 172.2(6)
O6 C7 C8 C9 180.0(6)
C6A C7 C8 C9 -1.2(10)
C7 C8 C9 O2 -179.2(6)
C7 C8 C9 C9A 0.3(9)
O2 C9 C9A C1 -1.7(9)
C8 C9 C9A C1 178.8(6)
O2 C9 C9A C9B 179.8(6)
C8 C9 C9A C9B 0.2(9)
O1 C1 C9A C9 1.1(9)
C2 C1 C9A C9 -179.4(6)
O1 C1 C9A C9B 179.7(6)
C2 C1 C9A C9B -0.9(9)
C9 C9A C9B C6A 0.1(9)
C1 C9A C9B C6A -178.5(6)
C9 C9A C9B C3A 178.7(5)
C1 C9A C9B C3A 0.1(9)
C6 C6A C9B C9A 179.4(5)
C7 C6A C9B C9A -0.9(9)
C6 C6A C9B C3A 0.8(9)
C7 C6A C9B C3A -179.5(5)
C4 C3A C9B C9A -178.7(6)
C3 C3A C9B C9A 0.7(8)
C4 C3A C9B C6A -0.2(9)
C3 C3A C9B C6A 179.3(6)
C8 C9 O2 B1 176.6(7)
C9A C9 O2 B1 -3.0(9)
O4 B1 O2 C9 127.3(6)
O1 B1 O2 C9 7.5(10)
O3 B1 O2 C9 -112.4(6)
O2 B1 O3 C11 -148.2(5)
O4 B1 O3 C11 -31.4(8)
O1 B1 O3 C11 87.2(6)
B1 O3 C11 C12 -166.1(6)
B1 O3 C11 C19A 15.8(8)
O3 C11 C12 C13 -177.1(6)
C19A C11 C12 C13 1.0(9)
C11 C12 C13 O7 178.8(6)
C11 C12 C13 C13A 0.8(9)
C12 C13 O7 C22 2.0(11)
C13A C13 O7 C22 -180.0(8)
O7 C13 C13A C19B 179.9(6)
C12 C13 C13A C19B -2.1(9)
O7 C13 C13A C14 -2.5(9)
C12 C13 C13A C14 175.5(6)
C19B C13A C14 C15 0.1(9)
C13 C13A C14 C15 -177.5(6)
C13A C14 C15 C16 -1.4(9)
C14 C15 C16 C16A 1.9(9)
C15 C16 C16A C19B -1.1(10)
C15 C16 C16A C17 177.1(6)
C16 C16A C17 O8 2.8(10)
C19B C16A C17 O8 -179.0(6)
C16 C16A C17 C18 -175.2(6)
C19B C16A C17 C18 3.1(9)
C18 C17 O8 C23 -3.0(11)
C16A C17 O8 C23 179.1(8)
O8 C17 C18 C19 -179.7(6)
C16A C17 C18 C19 -1.9(9)
C17 C18 C19 O4 176.8(5)
C17 C18 C19 C19A -0.8(9)
O4 C19 C19A C19B -175.3(5)
C18 C19 C19A C19B 2.2(9)
O4 C19 C19A C11 0.3(8)
C18 C19 C19A C11 177.8(6)
O3 C11 C19A C19 1.0(8)
C12 C11 C19A C19 -177.1(6)
O3 C11 C19A C19B 176.6(5)
C12 C11 C19A C19B -1.5(8)
C16 C16A C19B C19A 176.7(5)
C17 C16A C19B C19A -1.7(8)
C16 C16A C19B C13A -0.2(8)
C17 C16A C19B C13A -178.5(6)
C19 C19A C19B C16A -0.9(8)
C11 C19A C19B C16A -176.6(5)
C19 C19A C19B C13A 175.9(5)
C11 C19A C19B C13A 0.2(8)
C14 C13A C19B C16A 0.7(8)
C13 C13A C19B C16A 178.4(6)
C14 C13A C19B C19A -176.2(5)
C13 C13A C19B C19A 1.5(8)
C18 C19 O4 B1 164.2(6)
C19A C19 O4 B1 -18.2(9)
O2 B1 O4 C19 149.4(6)
O1 B1 O4 C19 -86.1(7)
O3 B1 O4 C19 32.3(8)
